data_1506510
loop_
_publ_author_name
'Reeder, Matthew D.'
'Srikanth, G. S. C.'
'Jones, Spencer B.'
'Castle, Steven L.'

_publ_section_title
;
 Synthesis of the core structure of acutumine.
;
_journal_issue 6
_journal_name_full 'Organic letters'
_journal_page_first 1089
_journal_page_last 1092
_journal_paper_doi 10.1021/ol050020b
_journal_volume 7
_journal_year 2005
_chemical_formula_sum 'C13 H18 O3'
_chemical_formula_weight 222.27
_chemical_name_systematic
; 
 ? 
;
_space_group_IT_number 14
_symmetry_cell_setting monoclinic
_symmetry_space_group_name_Hall '-P 2ybc'
_symmetry_space_group_name_H-M 'P 1 21/c 1'
_atom_sites_solution_hydrogens geom
_atom_sites_solution_primary direct
_atom_sites_solution_secondary difmap
_audit_creation_method SHELXL-97
_cell_angle_alpha 90.00
_cell_angle_beta 118.642(4)
_cell_angle_gamma 90.00
_cell_formula_units_Z 4
_cell_length_a 11.3466(5)
_cell_length_b 10.2778(5)
_cell_length_c 11.6638(7)
_cell_measurement_reflns_used 58
_cell_measurement_temperature 296(2)
_cell_measurement_theta_max 12.39
_cell_measurement_theta_min 5.35
_cell_volume 1193.76(12)
_computing_cell_refinement 'Bruker XSCANS'
_computing_data_collection 'Bruker XSCANS'
_computing_data_reduction 'Bruker SHELXTL'
_computing_molecular_graphics 'Bruker SHELXTL'
_computing_publication_material 'Bruker SHELXTL'
_computing_structure_refinement 'SHELXL-97 (Sheldrick, 1997)'
_computing_structure_solution 'SHELXS-97 (Sheldrick, 1990)'
_diffrn_ambient_temperature 296(2)
_diffrn_measured_fraction_theta_full 1.000
_diffrn_measured_fraction_theta_max 1.000
_diffrn_measurement_device_type 'Bruker P4'
_diffrn_measurement_method '2\q/\w scans'
_diffrn_radiation_monochromator graphite
_diffrn_radiation_source 'fine-focus sealed tube'
_diffrn_radiation_type MoK\a
_diffrn_radiation_wavelength 0.71073
_diffrn_reflns_av_R_equivalents 0.0146
_diffrn_reflns_av_sigmaI/netI 0.0278
_diffrn_reflns_limit_h_max 1
_diffrn_reflns_limit_h_min -13
_diffrn_reflns_limit_k_max 1
_diffrn_reflns_limit_k_min -12
_diffrn_reflns_limit_l_max 14
_diffrn_reflns_limit_l_min -12
_diffrn_reflns_number 2880
_diffrn_reflns_theta_full 25.50
_diffrn_reflns_theta_max 25.50
_diffrn_reflns_theta_min 2.81
_diffrn_standards_interval_count 97
_diffrn_standards_number 3
_exptl_absorpt_coefficient_mu 0.087
_exptl_absorpt_correction_type none
_exptl_crystal_colour COLORLESS
_exptl_crystal_density_diffrn 1.237
_exptl_crystal_density_meas 0
_exptl_crystal_density_method 'not measured'
_exptl_crystal_description BLOCK
_exptl_crystal_F_000 480
_exptl_crystal_size_max 0.46
_exptl_crystal_size_mid 0.44
_exptl_crystal_size_min 0.33
_refine_diff_density_max 0.185
_refine_diff_density_min -0.191
_refine_diff_density_rms 0.034
_refine_ls_extinction_method none
_refine_ls_goodness_of_fit_ref 1.077
_refine_ls_hydrogen_treatment constr
_refine_ls_matrix_type full
_refine_ls_number_parameters 150
_refine_ls_number_reflns 2224
_refine_ls_number_restraints 0
_refine_ls_restrained_S_all 1.077
_refine_ls_R_factor_all 0.0532
_refine_ls_R_factor_gt 0.0419
_refine_ls_shift/su_max 0.012
_refine_ls_shift/su_mean 0.001
_refine_ls_structure_factor_coef Fsqd
_refine_ls_weighting_details 'calc w=1/[\s^2^(Fo^2^)+(0.0573P)^2^+0.2111P] where P=(Fo^2^+2Fc^2^)/3'
_refine_ls_weighting_scheme calc
_refine_ls_wR_factor_gt 0.1131
_refine_ls_wR_factor_ref 0.1204
_reflns_number_gt 1806
_reflns_number_total 2224
_reflns_threshold_expression >2sigma(I)
_cod_data_source_file ol050020bsi20050105_050633.cif
_cod_data_source_block mr2
_cod_depositor_comments
;
The following automatic conversions were performed:

'_symmetry_cell_setting' value 'Monoclinic' changed to 'monoclinic'
according to /home/saulius/struct/CIF-dictionaries/cif_core.dic
dictionary named 'cif_core.dic' version 2.4.1 from 2010-06-29.

Automatic conversion script
Id: cif_fix_values 1715 2011-07-08 13:25:40Z adriana 
;
_cod_original_cell_volume 1193.76(11)
_cod_original_sg_symbol_H-M P2(1)/c
_cod_database_code 1506510

loop_
_symmetry_equiv_pos_as_xyz
'x, y, z'
'-x, y+1/2, -z+1/2'
'-x, -y, -z'
'x, -y-1/2, z-1/2'

loop_
_atom_site_label
_atom_site_type_symbol
_atom_site_fract_x
_atom_site_fract_y
_atom_site_fract_z
_atom_site_U_iso_or_equiv
_atom_site_adp_type
_atom_site_occupancy
_atom_site_symmetry_multiplicity
_atom_site_calc_flag
_atom_site_refinement_flags
C1 C 0.79018(15) 0.47014(14) 1.09404(14) 0.0388(4) Uani 1 1 d .
C2 C 0.68155(14) 0.40405(15) 0.99668(14) 0.0394(4) Uani 1 1 d .
H2 H 0.5949 0.4365 0.9641 0.047 Uiso 1 1 calc R
C3 C 0.70455(14) 0.28893(14) 0.94899(14) 0.0360(3) Uani 1 1 d .
C4 C 0.83348(15) 0.24085(14) 0.99479(14) 0.0365(3) Uani 1 1 d .
C5 C 0.94259(13) 0.30643(14) 1.09314(13) 0.0356(3) Uani 1 1 d .
C6 C 0.92049(14) 0.42137(14) 1.14350(13) 0.0372(3) Uani 1 1 d .
C7 C 0.60127(15) 0.19954(16) 0.84534(14) 0.0416(4) Uani 1 1 d .
C8 C 0.68373(16) 0.07346(16) 0.86852(17) 0.0502(4) Uani 1 1 d .
H8A H 0.6704 0.0160 0.9273 0.060 Uiso 1 1 calc R
H8B H 0.6562 0.0282 0.7866 0.060 Uiso 1 1 calc R
C9 C 0.83178(15) 0.11426(15) 0.92905(17) 0.0468(4) Uani 1 1 d .
H9A H 0.8902 0.0504 0.9918 0.056 Uiso 1 1 calc R
H9B H 0.8588 0.1266 0.8625 0.056 Uiso 1 1 calc R
C10 C 0.47764(17) 0.1761(2) 0.86214(19) 0.0587(5) Uani 1 1 d .
H10A H 0.5051 0.1437 0.9485 0.088 Uiso 1 1 calc R
H10B H 0.4203 0.1136 0.7988 0.088 Uiso 1 1 calc R
H10C H 0.4298 0.2564 0.8497 0.088 Uiso 1 1 calc R
C11 C 0.55902(19) 0.25509(18) 0.70928(17) 0.0583(5) Uani 1 1 d .
H11A H 0.4957 0.1974 0.6442 0.087 Uiso 1 1 calc R
H11B H 0.6366 0.2639 0.6972 0.087 Uiso 1 1 calc R
H11C H 0.5182 0.3388 0.7011 0.087 Uiso 1 1 calc R
C12 C 1.13425(18) 0.5296(2) 1.2407(2) 0.0638(5) Uani 1 1 d .
H12A H 1.2029 0.4646 1.2796 0.096 Uiso 1 1 calc R
H12B H 1.1663 0.6103 1.2870 0.096 Uiso 1 1 calc R
H12C H 1.1120 0.5415 1.1510 0.096 Uiso 1 1 calc R
C13 C 1.12945(16) 0.25347(17) 1.06201(18) 0.0532(4) Uani 1 1 d .
H13A H 1.0720 0.2054 0.9845 0.080 Uiso 1 1 calc R
H13B H 1.2160 0.2126 1.1055 0.080 Uiso 1 1 calc R
H13C H 1.1391 0.3409 1.0387 0.080 Uiso 1 1 calc R
O1 O 0.76657(11) 0.58325(11) 1.14138(12) 0.0513(3) Uani 1 1 d .
H1 H 0.8380 0.6133 1.1976 0.077 Uiso 1 1 calc R
O2 O 1.01860(11) 0.48917(12) 1.24765(11) 0.0508(3) Uani 1 1 d .
O3 O 1.07137(10) 0.25579(10) 1.14784(10) 0.0448(3) Uani 1 1 d .

loop_
_atom_site_aniso_label
_atom_site_aniso_U_11
_atom_site_aniso_U_22
_atom_site_aniso_U_33
_atom_site_aniso_U_23
_atom_site_aniso_U_13
_atom_site_aniso_U_12
C1 0.0431(8) 0.0349(8) 0.0435(8) -0.0027(6) 0.0249(7) -0.0003(6)
C2 0.0338(7) 0.0397(8) 0.0441(8) -0.0001(6) 0.0182(6) 0.0040(6)
C3 0.0339(7) 0.0360(8) 0.0370(7) 0.0008(6) 0.0162(6) 0.0002(6)
C4 0.0382(8) 0.0332(7) 0.0398(8) 0.0024(6) 0.0200(7) 0.0013(6)
C5 0.0318(7) 0.0364(7) 0.0386(7) 0.0072(6) 0.0167(6) 0.0031(6)
C6 0.0360(8) 0.0397(8) 0.0359(7) -0.0002(6) 0.0174(6) -0.0045(6)
C7 0.0372(8) 0.0409(8) 0.0428(8) -0.0062(7) 0.0161(7) -0.0005(6)
C8 0.0456(9) 0.0402(9) 0.0593(10) -0.0092(8) 0.0209(8) -0.0028(7)
C9 0.0427(9) 0.0383(8) 0.0567(9) -0.0056(7) 0.0216(8) 0.0041(7)
C10 0.0431(9) 0.0662(12) 0.0657(11) -0.0170(9) 0.0252(9) -0.0106(8)
C11 0.0580(11) 0.0606(11) 0.0447(9) -0.0024(8) 0.0154(8) 0.0022(9)
C12 0.0504(10) 0.0745(13) 0.0683(12) -0.0224(10) 0.0299(9) -0.0236(9)
C13 0.0410(9) 0.0526(10) 0.0699(11) 0.0011(9) 0.0298(9) 0.0061(8)
O1 0.0470(6) 0.0445(7) 0.0615(7) -0.0173(5) 0.0254(6) -0.0002(5)
O2 0.0432(6) 0.0628(7) 0.0468(6) -0.0163(5) 0.0217(5) -0.0139(5)
O3 0.0336(6) 0.0470(6) 0.0491(6) 0.0098(5) 0.0161(5) 0.0074(5)

loop_
_atom_type_symbol
_atom_type_description
_atom_type_scat_dispersion_real
_atom_type_scat_dispersion_imag
_atom_type_scat_source
C C 0.0033 0.0016 'International Tables Vol C Tables 4.2.6.8 and 6.1.1.4'
H H 0.0000 0.0000 'International Tables Vol C Tables 4.2.6.8 and 6.1.1.4'
O O 0.0106 0.0060 'International Tables Vol C Tables 4.2.6.8 and 6.1.1.4'

loop_
_geom_angle_atom_site_label_1
_geom_angle_atom_site_label_2
_geom_angle_atom_site_label_3
_geom_angle
O1 C1 C2 118.50(13)
O1 C1 C6 120.77(13)
C2 C1 C6 120.73(13)
C3 C2 C1 118.84(13)
C3 C2 H2 120.6
C1 C2 H2 120.6
C2 C3 C4 121.15(13)
C2 C3 C7 127.80(13)
C4 C3 C7 111.05(13)
C3 C4 C5 120.14(13)
C3 C4 C9 111.00(13)
C5 C4 C9 128.81(13)
O3 C5 C4 121.48(13)
O3 C5 C6 119.15(13)
C4 C5 C6 119.24(13)
O2 C6 C5 124.51(13)
O2 C6 C1 115.45(13)
C5 C6 C1 119.89(13)
C3 C7 C10 113.45(13)
C3 C7 C11 109.71(13)
C10 C7 C11 109.97(14)
C3 C7 C8 101.31(12)
C10 C7 C8 111.25(14)
C11 C7 C8 110.90(14)
C9 C8 C7 106.78(13)
C9 C8 H8A 110.4
C7 C8 H8A 110.4
C9 C8 H8B 110.4
C7 C8 H8B 110.4
H8A C8 H8B 108.6
C4 C9 C8 102.37(12)
C4 C9 H9A 111.3
C8 C9 H9A 111.3
C4 C9 H9B 111.3
C8 C9 H9B 111.3
H9A C9 H9B 109.2
C7 C10 H10A 109.5
C7 C10 H10B 109.5
H10A C10 H10B 109.5
C7 C10 H10C 109.5
H10A C10 H10C 109.5
H10B C10 H10C 109.5
C7 C11 H11A 109.5
C7 C11 H11B 109.5
H11A C11 H11B 109.5
C7 C11 H11C 109.5
H11A C11 H11C 109.5
H11B C11 H11C 109.5
O2 C12 H12A 109.5
O2 C12 H12B 109.5
H12A C12 H12B 109.5
O2 C12 H12C 109.5
H12A C12 H12C 109.5
H12B C12 H12C 109.5
O3 C13 H13A 109.5
O3 C13 H13B 109.5
H13A C13 H13B 109.5
O3 C13 H13C 109.5
H13A C13 H13C 109.5
H13B C13 H13C 109.5
C1 O1 H1 109.5
C6 O2 C12 118.49(12)
C5 O3 C13 114.81(12)

loop_
_geom_bond_atom_site_label_1
_geom_bond_atom_site_label_2
_geom_bond_distance
C1 O1 1.3674(18)
C1 C2 1.389(2)
C1 C6 1.397(2)
C2 C3 1.384(2)
C2 H2 0.9300
C3 C4 1.386(2)
C3 C7 1.523(2)
C4 C5 1.393(2)
C4 C9 1.506(2)
C5 O3 1.3854(17)
C5 C6 1.394(2)
C6 O2 1.3799(17)
C7 C10 1.526(2)
C7 C11 1.531(2)
C7 C8 1.544(2)
C8 C9 1.536(2)
C8 H8A 0.9700
C8 H8B 0.9700
C9 H9A 0.9700
C9 H9B 0.9700
C10 H10A 0.9600
C10 H10B 0.9600
C10 H10C 0.9600
C11 H11A 0.9600
C11 H11B 0.9600
C11 H11C 0.9600
C12 O2 1.415(2)
C12 H12A 0.9600
C12 H12B 0.9600
C12 H12C 0.9600
C13 O3 1.439(2)
C13 H13A 0.9600
C13 H13B 0.9600
C13 H13C 0.9600
O1 H1 0.8200

loop_
_geom_hbond_atom_site_label_D
_geom_hbond_atom_site_label_H
_geom_hbond_atom_site_label_A
_geom_hbond_distance_DH
_geom_hbond_distance_HA
_geom_hbond_distance_DA
_geom_hbond_angle_DHA
_geom_hbond_site_symmetry_A
O1 H1 O3 0.82 2.16 2.8700(15) 144.6 2_757

loop_
_cod_related_entry_id
_cod_related_entry_database
_cod_related_entry_code
1 ChemSpider 9588288
